data_7040949
loop_
_publ_author_name
'Hazari, Arijit Singha'
'Paretzki, Alexa'
'Fiedler, Jan'
'Zalis, Stanislav'
'Kaim, Wolfgang'
'Lahiri, Goutam Kumar'

_publ_section_title
;
 Different manifestations of enhanced \p-acceptor ligation at every redox
 level of [Os(9-OP)L2](n), n = 2+, +, 0, - (9-OP(-) = 9-oxidophenalenone
 and L = bpy or pap).
;
_journal_issue 45
_journal_name_full 'Dalton transactions (Cambridge, England : 2003)'
_journal_page_first 18241
_journal_page_last 18251
_journal_paper_doi 10.1039/c6dt03764j
_journal_volume 45
_journal_year 2016
_chemical_formula_sum 'C39 H29 Cl N4 O6 Os'
_chemical_formula_weight 875.35
_chemical_name_systematic
; 
 ? 
;
_space_group_IT_number 2
_symmetry_cell_setting triclinic
_symmetry_space_group_name_Hall '-P 1'
_symmetry_space_group_name_H-M 'P -1'
_atom_sites_solution_hydrogens geom
_atom_sites_solution_primary direct
_atom_sites_solution_secondary difmap
_audit_creation_method SHELXL-97
_audit_update_record
;
2016-03-12 deposited with the CCDC.
2016-10-17 downloaded from the CCDC.
;
_cell_angle_alpha 110.800(3)
_cell_angle_beta 97.5790(10)
_cell_angle_gamma 112.346(3)
_cell_formula_units_Z 2
_cell_length_a 11.694(3)
_cell_length_b 12.469(4)
_cell_length_c 13.505(4)
_cell_measurement_reflns_used 6089
_cell_measurement_temperature 100(2)
_cell_measurement_theta_max 29.3
_cell_measurement_theta_min 3.1
_cell_volume 1619.5(8)
_computing_cell_refinement 'CrystalClear-SM Expert 2.1 b24 (Rigaku, 2012)'
_computing_data_collection 'CrystalClear-SM Expert 2.1 b24 (Rigaku, 2012)'
_computing_data_reduction 'CrystalClear-SM Expert 2.1 b24 (Rigaku, 2012)'
_computing_molecular_graphics 'Bruker SHELXTL'
_computing_publication_material ORTEP
_computing_structure_refinement 'SHELXL-97 (Sheldrick, 2008)'
_computing_structure_solution 'SHELXS-97 (Sheldrick, 2008)'
_diffrn_ambient_temperature 100(2)
_diffrn_measured_fraction_theta_full 0.985
_diffrn_measured_fraction_theta_max 0.985
_diffrn_measurement_device_type 'Rigaku Saturn724+ (4x4 bin mode)'
_diffrn_measurement_method 'profile data from \w-scans'
_diffrn_radiation_monochromator graphite
_diffrn_radiation_source 'fine-focus sealed tube'
_diffrn_radiation_type MoK\a
_diffrn_radiation_wavelength 0.71075
_diffrn_reflns_av_R_equivalents 0.0346
_diffrn_reflns_av_sigmaI/netI 0.0496
_diffrn_reflns_limit_h_max 13
_diffrn_reflns_limit_h_min -13
_diffrn_reflns_limit_k_max 11
_diffrn_reflns_limit_k_min -14
_diffrn_reflns_limit_l_max 16
_diffrn_reflns_limit_l_min -15
_diffrn_reflns_number 11713
_diffrn_reflns_theta_full 25.00
_diffrn_reflns_theta_max 25.00
_diffrn_reflns_theta_min 3.04
_exptl_absorpt_coefficient_mu 4.072
_exptl_absorpt_correction_T_max 0.9604
_exptl_absorpt_correction_T_min 0.4293
_exptl_absorpt_correction_type numerical
_exptl_absorpt_process_details
'(a) Busing, W. R.; Levy, H. A. Acta Crystallogr. 1957, 10, 180-182. (b) Coppens, P.; Leiserowitz, L.; Rabinovich, D. Acta Crystallogr. 1965, 18, 1035-1038'
_exptl_crystal_colour brown
_exptl_crystal_density_diffrn 1.795
_exptl_crystal_density_method 'not measured'
_exptl_crystal_description prism
_exptl_crystal_F_000 804
_exptl_crystal_size_max 0.25
_exptl_crystal_size_mid 0.22
_exptl_crystal_size_min 0.01
_refine_diff_density_max 0.903
_refine_diff_density_min -0.677
_refine_diff_density_rms 0.115
_refine_ls_extinction_method none
_refine_ls_goodness_of_fit_ref 1.047
_refine_ls_hydrogen_treatment mixed
_refine_ls_matrix_type full
_refine_ls_number_parameters 460
_refine_ls_number_reflns 5606
_refine_ls_number_restraints 0
_refine_ls_restrained_S_all 1.047
_refine_ls_R_factor_all 0.0317
_refine_ls_R_factor_gt 0.0290
_refine_ls_shift/su_max 0.000
_refine_ls_shift/su_mean 0.000
_refine_ls_structure_factor_coef Fsqd
_refine_ls_weighting_details 'calc w=1/[\s^2^(Fo^2^)+(0.0327P)^2^+0.0000P] where P=(Fo^2^+2Fc^2^)/3'
_refine_ls_weighting_scheme calc
_refine_ls_wR_factor_gt 0.0651
_refine_ls_wR_factor_ref 0.0668
_reflns_number_gt 5245
_reflns_number_total 5606
_reflns_threshold_expression >2sigma(I)
_cod_data_source_file c6dt03764j2.cif
_cod_data_source_block 1ClO4
_cod_depositor_comments
;
The following automatic conversions were performed:

'_symmetry_cell_setting' value 'Triclinic' changed to 'triclinic'
according to
/usr/data/users/saulius/crontab/automatic-downloads/rss-feeds/RSC/lib/dictionaries/cif_core.dic
dictionary named 'cif_core.dic' version 2.4.2 from 2011-04-26.

Automatic conversion script
Id: cif_fix_values 4268 2015-11-12 08:31:59Z antanas 

 Adding full bibliography for 7040949--7040950.cif.
;
_cod_original_sg_symbol_H-M P-1
_cod_database_code 7040949

loop_
_symmetry_equiv_pos_as_xyz
'x, y, z'
'-x, -y, -z'

loop_
_atom_site_label
_atom_site_type_symbol
_atom_site_fract_x
_atom_site_fract_y
_atom_site_fract_z
_atom_site_U_iso_or_equiv
_atom_site_adp_type
_atom_site_occupancy
_atom_site_symmetry_multiplicity
_atom_site_calc_flag
_atom_site_refinement_flags
Os1 Os 0.205464(16) 0.260097(14) 0.479462(13) 0.01754(7) Uani 1 1 d .
Cl1 Cl 0.00666(11) 0.28409(10) 0.09438(9) 0.0270(3) Uani 1 1 d .
O2 O 0.2191(3) 0.1015(3) 0.4791(2) 0.0200(6) Uani 1 1 d .
O1 O 0.3738(3) 0.3782(3) 0.6085(2) 0.0213(7) Uani 1 1 d .
O3 O 0.1233(3) 0.2712(3) 0.0989(3) 0.0439(9) Uani 1 1 d .
O6 O -0.0185(5) 0.3028(4) 0.1986(3) 0.0595(12) Uani 1 1 d .
O5 O 0.0158(4) 0.3886(3) 0.0707(3) 0.0503(10) Uani 1 1 d .
O4 O -0.0998(4) 0.1657(3) 0.0108(3) 0.0587(12) Uani 1 1 d .
N4 N 0.1155(3) 0.2826(3) 0.6002(3) 0.0176(8) Uani 1 1 d .
N3 N 0.1892(3) 0.4196(3) 0.4941(3) 0.0176(8) Uani 1 1 d .
N2 N 0.0523(3) 0.1352(3) 0.3411(3) 0.0186(8) Uani 1 1 d .
N1 N 0.2957(3) 0.2446(3) 0.3597(3) 0.0181(8) Uani 1 1 d .
C33 C 0.0689(4) 0.1990(4) 0.6444(4) 0.0246(10) Uani 1 1 d .
H33 H 0.0634 0.1155 0.6101 0.029 Uiso 1 1 calc R
C32 C 0.0293(5) 0.2314(4) 0.7373(4) 0.0290(11) Uani 1 1 d .
H32 H -0.0017 0.1713 0.7672 0.035 Uiso 1 1 calc R
C31 C 0.0345(5) 0.3518(4) 0.7873(4) 0.0283(11) Uani 1 1 d .
H31 H 0.0097 0.3763 0.8528 0.034 Uiso 1 1 calc R
C30 C 0.0769(4) 0.4358(4) 0.7399(4) 0.0288(11) Uani 1 1 d .
H30 H 0.0794 0.5183 0.7719 0.035 Uiso 1 1 calc R
C29 C 0.1156(4) 0.3997(4) 0.6458(3) 0.0194(9) Uani 1 1 d .
C28 C 0.1547(4) 0.4763(4) 0.5850(3) 0.0200(9) Uani 1 1 d .
C27 C 0.1504(4) 0.5925(4) 0.6092(4) 0.0238(10) Uani 1 1 d .
H27 H 0.1284 0.6314 0.6731 0.029 Uiso 1 1 calc R
C26 C 0.1782(4) 0.6503(4) 0.5402(4) 0.0281(11) Uani 1 1 d .
H26 H 0.1762 0.7301 0.5563 0.034 Uiso 1 1 calc R
C25 C 0.2094(4) 0.5917(4) 0.4462(4) 0.0262(10) Uani 1 1 d .
H25 H 0.2273 0.6301 0.3969 0.031 Uiso 1 1 calc R
C24 C 0.2139(4) 0.4788(4) 0.4261(4) 0.0251(10) Uani 1 1 d .
H24 H 0.2351 0.4394 0.3619 0.030 Uiso 1 1 calc R
C23 C -0.0742(4) 0.0835(4) 0.3373(4) 0.0210(9) Uani 1 1 d .
H23 H -0.0951 0.1134 0.4041 0.025 Uiso 1 1 calc R
C22 C -0.1731(4) -0.0094(4) 0.2421(4) 0.0266(10) Uani 1 1 d .
H22 H -0.2602 -0.0435 0.2438 0.032 Uiso 1 1 calc R
C21 C -0.1455(4) -0.0541(4) 0.1423(4) 0.0251(10) Uani 1 1 d .
H21 H -0.2129 -0.1184 0.0750 0.030 Uiso 1 1 calc R
C20 C -0.0177(4) -0.0023(4) 0.1444(4) 0.0242(10) Uani 1 1 d .
H20 H 0.0039 -0.0313 0.0778 0.029 Uiso 1 1 calc R
C19 C 0.0803(4) 0.0923(4) 0.2432(3) 0.0193(9) Uani 1 1 d .
C18 C 0.2180(4) 0.1531(4) 0.2539(3) 0.0181(9) Uani 1 1 d .
C17 C 0.2700(4) 0.1269(4) 0.1668(4) 0.0224(10) Uani 1 1 d .
H17 H 0.2150 0.0633 0.0939 0.027 Uiso 1 1 calc R
C16 C 0.4021(4) 0.1938(4) 0.1866(4) 0.0262(10) Uani 1 1 d .
H16 H 0.4392 0.1753 0.1281 0.031 Uiso 1 1 calc R
C15 C 0.4795(4) 0.2882(4) 0.2927(4) 0.0254(10) Uani 1 1 d .
H15 H 0.5702 0.3369 0.3075 0.030 Uiso 1 1 calc R
C14 C 0.4245(4) 0.3111(4) 0.3766(4) 0.0239(10) Uani 1 1 d .
H14 H 0.4787 0.3761 0.4492 0.029 Uiso 1 1 calc R
C10 C 0.3036(4) -0.0249(4) 0.5151(4) 0.0234(10) Uani 1 1 d .
H10 H 0.2296 -0.0992 0.4586 0.028 Uiso 1 1 calc R
C9 C 0.3967(5) -0.0396(4) 0.5705(4) 0.0270(11) Uani 1 1 d .
H9 H 0.3870 -0.1244 0.5505 0.032 Uiso 1 1 calc R
C8 C 0.5086(4) 0.0662(4) 0.6577(4) 0.0253(10) Uani 1 1 d .
C7 C 0.6061(5) 0.0507(5) 0.7127(4) 0.0348(12) Uani 1 1 d .
H7 H 0.5976 -0.0338 0.6922 0.042 Uiso 1 1 calc R
C6 C 0.7136(5) 0.1536(5) 0.7952(4) 0.0377(12) Uani 1 1 d .
H6 H 0.7788 0.1408 0.8320 0.045 Uiso 1 1 calc R
C5 C 0.7268(5) 0.2768(5) 0.8248(4) 0.0355(12) Uani 1 1 d .
H5 H 0.8003 0.3483 0.8839 0.043 Uiso 1 1 calc R
C4 C 0.6341(4) 0.2984(4) 0.7693(4) 0.0274(11) Uani 1 1 d .
C3 C 0.6495(5) 0.4254(4) 0.7982(4) 0.0272(11) Uani 1 1 d .
H3 H 0.7231 0.4965 0.8575 0.033 Uiso 1 1 calc R
C2 C 0.5625(4) 0.4479(4) 0.7439(4) 0.0261(10) Uani 1 1 d .
H2 H 0.5773 0.5343 0.7644 0.031 Uiso 1 1 calc R
C1 C 0.4482(4) 0.3439(4) 0.6560(3) 0.0187(9) Uani 1 1 d .
C12 C 0.4262(4) 0.2116(4) 0.6258(3) 0.0194(9) Uani 1 1 d .
C11 C 0.3139(4) 0.1010(4) 0.5396(3) 0.0192(9) Uani 1 1 d .
C13 C 0.5222(4) 0.1926(4) 0.6838(3) 0.0219(10) Uani 1 1 d .
C34 C 0.5898(5) 0.4733(5) 0.0516(4) 0.0429(13) Uani 1 1 d .
H34 H 0.6512 0.4556 0.0873 0.052 Uiso 1 1 calc R
C35 C 0.6200(6) 0.5974(5) 0.0672(5) 0.0463(14) Uani 1 1 d .
H35 H 0.7036 0.6659 0.1137 0.056 Uiso 1 1 calc R
C36 C 0.5309(6) 0.6238(5) 0.0165(5) 0.0449(14) Uani 1 1 d .
H36 H 0.5534 0.7102 0.0290 0.054 Uiso 1 1 calc R
C37 C 0.5199(5) 0.9531(5) 0.0751(4) 0.0394(13) Uani 1 1 d .
H37 H 0.5332 0.9199 0.1265 0.047 Uiso 1 1 calc R
C38 C 0.3997(5) 0.8931(5) -0.0049(4) 0.0374(13) Uani 1 1 d .
H38 H 0.3311 0.8196 -0.0069 0.045 Uiso 1 1 calc R
C39 C 0.3784(5) 0.9372(5) -0.0800(4) 0.0390(13) Uani 1 1 d .
H39 H 0.2961 0.8947 -0.1350 0.047 Uiso 1 1 calc R

loop_
_atom_site_aniso_label
_atom_site_aniso_U_11
_atom_site_aniso_U_22
_atom_site_aniso_U_33
_atom_site_aniso_U_23
_atom_site_aniso_U_13
_atom_site_aniso_U_12
Os1 0.01588(10) 0.01364(10) 0.02135(10) 0.00627(7) 0.00468(7) 0.00683(8)
Cl1 0.0231(6) 0.0252(6) 0.0269(6) 0.0057(5) 0.0035(5) 0.0122(5)
O2 0.0183(17) 0.0152(15) 0.0261(16) 0.0086(13) 0.0056(13) 0.0081(13)
O1 0.0178(17) 0.0173(15) 0.0261(16) 0.0078(13) 0.0039(13) 0.0082(13)
O3 0.022(2) 0.036(2) 0.074(3) 0.0236(19) 0.0098(19) 0.0163(17)
O6 0.101(4) 0.064(3) 0.046(2) 0.028(2) 0.040(3) 0.060(3)
O5 0.056(3) 0.044(2) 0.073(3) 0.037(2) 0.029(2) 0.032(2)
O4 0.038(2) 0.039(2) 0.060(3) -0.0057(19) -0.011(2) 0.0143(19)
N4 0.0131(19) 0.0171(18) 0.0217(19) 0.0086(15) 0.0029(15) 0.0069(15)
N3 0.0161(19) 0.0171(18) 0.0192(18) 0.0059(15) 0.0044(15) 0.0096(16)
N2 0.019(2) 0.0147(18) 0.025(2) 0.0099(15) 0.0073(16) 0.0090(16)
N1 0.0170(19) 0.0139(18) 0.0246(19) 0.0087(15) 0.0049(16) 0.0087(16)
C33 0.029(3) 0.018(2) 0.032(3) 0.013(2) 0.010(2) 0.014(2)
C32 0.026(3) 0.034(3) 0.034(3) 0.022(2) 0.012(2) 0.013(2)
C31 0.026(3) 0.036(3) 0.033(3) 0.018(2) 0.014(2) 0.019(2)
C30 0.024(3) 0.025(2) 0.033(3) 0.008(2) 0.008(2) 0.012(2)
C29 0.014(2) 0.013(2) 0.024(2) 0.0043(17) 0.0015(18) 0.0028(18)
C28 0.015(2) 0.018(2) 0.024(2) 0.0084(18) 0.0012(18) 0.0073(19)
C27 0.023(3) 0.018(2) 0.030(2) 0.0085(19) 0.008(2) 0.010(2)
C26 0.024(3) 0.017(2) 0.046(3) 0.016(2) 0.009(2) 0.012(2)
C25 0.022(3) 0.025(2) 0.035(3) 0.017(2) 0.007(2) 0.011(2)
C24 0.018(2) 0.028(3) 0.030(3) 0.015(2) 0.008(2) 0.009(2)
C23 0.022(2) 0.023(2) 0.025(2) 0.0120(19) 0.008(2) 0.015(2)
C22 0.014(2) 0.029(3) 0.035(3) 0.015(2) 0.005(2) 0.009(2)
C21 0.019(2) 0.025(2) 0.025(2) 0.0104(19) -0.0001(19) 0.007(2)
C20 0.023(3) 0.022(2) 0.023(2) 0.0085(19) 0.006(2) 0.008(2)
C19 0.021(2) 0.020(2) 0.027(2) 0.0150(19) 0.0097(19) 0.0138(19)
C18 0.017(2) 0.016(2) 0.022(2) 0.0098(18) 0.0039(18) 0.0074(18)
C17 0.020(2) 0.017(2) 0.026(2) 0.0065(18) 0.0037(19) 0.0079(19)
C16 0.028(3) 0.025(2) 0.030(3) 0.013(2) 0.014(2) 0.014(2)
C15 0.015(2) 0.024(2) 0.037(3) 0.012(2) 0.010(2) 0.009(2)
C14 0.017(2) 0.017(2) 0.033(3) 0.0087(19) 0.006(2) 0.0053(19)
C10 0.023(3) 0.020(2) 0.029(2) 0.0102(19) 0.013(2) 0.011(2)
C9 0.031(3) 0.024(2) 0.039(3) 0.020(2) 0.020(2) 0.017(2)
C8 0.025(3) 0.034(3) 0.029(3) 0.019(2) 0.014(2) 0.019(2)
C7 0.035(3) 0.043(3) 0.042(3) 0.027(3) 0.020(3) 0.023(3)
C6 0.033(3) 0.055(3) 0.046(3) 0.033(3) 0.015(3) 0.030(3)
C5 0.023(3) 0.053(3) 0.033(3) 0.024(2) 0.006(2) 0.016(2)
C4 0.023(3) 0.037(3) 0.028(3) 0.019(2) 0.012(2) 0.015(2)
C3 0.022(3) 0.028(3) 0.026(2) 0.010(2) 0.005(2) 0.010(2)
C2 0.023(3) 0.019(2) 0.031(3) 0.010(2) 0.009(2) 0.005(2)
C1 0.017(2) 0.019(2) 0.018(2) 0.0083(18) 0.0055(18) 0.0066(19)
C12 0.016(2) 0.026(2) 0.022(2) 0.0116(19) 0.0099(19) 0.0131(19)
C11 0.019(2) 0.018(2) 0.020(2) 0.0074(18) 0.0069(19) 0.0079(19)
C13 0.025(3) 0.026(2) 0.022(2) 0.0133(19) 0.013(2) 0.014(2)
C34 0.031(3) 0.057(4) 0.046(3) 0.029(3) 0.014(3) 0.019(3)
C35 0.033(3) 0.040(3) 0.043(3) 0.013(3) 0.003(3) 0.002(3)
C36 0.051(4) 0.032(3) 0.053(4) 0.022(3) 0.018(3) 0.017(3)
C37 0.040(3) 0.061(4) 0.033(3) 0.023(3) 0.018(3) 0.035(3)
C38 0.034(3) 0.044(3) 0.048(3) 0.023(3) 0.023(3) 0.026(3)
C39 0.030(3) 0.058(3) 0.036(3) 0.020(3) 0.015(2) 0.026(3)

loop_
_atom_type_symbol
_atom_type_description
_atom_type_scat_dispersion_real
_atom_type_scat_dispersion_imag
_atom_type_scat_source
C C 0.0033 0.0016 'International Tables Vol C Tables 4.2.6.8 and 6.1.1.4'
H H 0.0000 0.0000 'International Tables Vol C Tables 4.2.6.8 and 6.1.1.4'
Cl Cl 0.1484 0.1585 'International Tables Vol C Tables 4.2.6.8 and 6.1.1.4'
N N 0.0061 0.0033 'International Tables Vol C Tables 4.2.6.8 and 6.1.1.4'
O O 0.0106 0.0060 'International Tables Vol C Tables 4.2.6.8 and 6.1.1.4'
Os Os -1.2165 7.6030 'International Tables Vol C Tables 4.2.6.8 and 6.1.1.4'

loop_
_geom_angle_atom_site_label_1
_geom_angle_atom_site_label_2
_geom_angle_atom_site_label_3
_geom_angle
_geom_angle_site_symmetry_1
_geom_angle_site_symmetry_3
N3 Os1 N2 96.46(14) . .
N3 Os1 N1 98.83(13) . .
N2 Os1 N1 79.02(14) . .
N3 Os1 O1 87.54(13) . .
N2 Os1 O1 172.85(11) . .
N1 Os1 O1 94.54(13) . .
N3 Os1 O2 174.52(11) . .
N2 Os1 O2 86.18(13) . .
N1 Os1 O2 86.37(12) . .
O1 Os1 O2 90.34(12) . .
N3 Os1 N4 78.91(13) . .
N2 Os1 N4 101.42(13) . .
N1 Os1 N4 177.72(12) . .
O1 Os1 N4 85.13(12) . .
O2 Os1 N4 95.88(12) . .
O5 Cl1 O3 111.5(2) . .
O5 Cl1 O4 110.2(3) . .
O3 Cl1 O4 108.8(2) . .
O5 Cl1 O6 110.1(2) . .
O3 Cl1 O6 109.0(3) . .
O4 Cl1 O6 107.1(3) . .
C11 O2 Os1 126.8(3) . .
C1 O1 Os1 127.1(3) . .
C33 N4 C29 118.6(3) . .
C33 N4 Os1 126.2(3) . .
C29 N4 Os1 114.8(3) . .
C24 N3 C28 117.6(3) . .
C24 N3 Os1 126.5(3) . .
C28 N3 Os1 115.8(3) . .
C23 N2 C19 117.5(4) . .
C23 N2 Os1 125.9(3) . .
C19 N2 Os1 116.4(3) . .
C14 N1 C18 118.2(3) . .
C14 N1 Os1 126.0(3) . .
C18 N1 Os1 115.8(3) . .
N4 C33 C32 122.0(4) . .
N4 C33 H33 119.0 . .
C32 C33 H33 119.0 . .
C33 C32 C31 119.9(4) . .
C33 C32 H32 120.1 . .
C31 C32 H32 120.1 . .
C32 C31 C30 118.5(4) . .
C32 C31 H31 120.7 . .
C30 C31 H31 120.7 . .
C31 C30 C29 120.0(4) . .
C31 C30 H30 120.0 . .
C29 C30 H30 120.0 . .
N4 C29 C30 120.8(4) . .
N4 C29 C28 114.1(3) . .
C30 C29 C28 125.0(4) . .
N3 C28 C27 121.3(4) . .
N3 C28 C29 114.1(3) . .
C27 C28 C29 124.5(4) . .
C26 C27 C28 119.4(4) . .
C26 C27 H27 120.3 . .
C28 C27 H27 120.3 . .
C27 C26 C25 119.7(4) . .
C27 C26 H26 120.1 . .
C25 C26 H26 120.1 . .
C24 C25 C26 119.0(4) . .
C24 C25 H25 120.5 . .
C26 C25 H25 120.5 . .
C25 C24 N3 122.9(4) . .
C25 C24 H24 118.5 . .
N3 C24 H24 118.5 . .
N2 C23 C22 123.3(4) . .
N2 C23 H23 118.4 . .
C22 C23 H23 118.4 . .
C23 C22 C21 119.6(4) . .
C23 C22 H22 120.2 . .
C21 C22 H22 120.2 . .
C20 C21 C22 117.9(4) . .
C20 C21 H21 121.0 . .
C22 C21 H21 121.0 . .
C21 C20 C19 120.6(4) . .
C21 C20 H20 119.7 . .
C19 C20 H20 119.7 . .
N2 C19 C20 121.0(4) . .
N2 C19 C18 114.3(4) . .
C20 C19 C18 124.7(4) . .
N1 C18 C17 121.1(4) . .
N1 C18 C19 113.9(3) . .
C17 C18 C19 124.9(4) . .
C16 C17 C18 119.7(4) . .
C16 C17 H17 120.2 . .
C18 C17 H17 120.2 . .
C17 C16 C15 119.0(4) . .
C17 C16 H16 120.5 . .
C15 C16 H16 120.5 . .
C14 C15 C16 119.5(4) . .
C14 C15 H15 120.2 . .
C16 C15 H15 120.2 . .
N1 C14 C15 122.5(4) . .
N1 C14 H14 118.7 . .
C15 C14 H14 118.7 . .
C9 C10 C11 121.3(4) . .
C9 C10 H10 119.4 . .
C11 C10 H10 119.4 . .
C10 C9 C8 122.8(4) . .
C10 C9 H9 118.6 . .
C8 C9 H9 118.6 . .
C7 C8 C9 122.6(4) . .
C7 C8 C13 120.0(4) . .
C9 C8 C13 117.3(4) . .
C6 C7 C8 121.7(5) . .
C6 C7 H7 119.1 . .
C8 C7 H7 119.1 . .
C7 C6 C5 119.3(5) . .
C7 C6 H6 120.3 . .
C5 C6 H6 120.3 . .
C6 C5 C4 121.4(5) . .
C6 C5 H5 119.3 . .
C4 C5 H5 119.3 . .
C5 C4 C13 119.9(4) . .
C5 C4 C3 121.2(5) . .
C13 C4 C3 118.9(4) . .
C2 C3 C4 121.9(4) . .
C2 C3 H3 119.0 . .
C4 C3 H3 119.0 . .
C3 C2 C1 121.2(4) . .
C3 C2 H2 119.4 . .
C1 C2 H2 119.4 . .
O1 C1 C2 115.3(4) . .
O1 C1 C12 125.8(4) . .
C2 C1 C12 118.9(4) . .
C13 C12 C11 119.1(4) . .
C13 C12 C1 118.0(4) . .
C11 C12 C1 122.9(4) . .
O2 C11 C12 126.8(4) . .
O2 C11 C10 115.0(4) . .
C12 C11 C10 118.3(4) . .
C4 C13 C8 117.6(4) . .
C4 C13 C12 121.1(4) . .
C8 C13 C12 121.3(4) . .
C36 C34 C35 118.3(5) 2_665 .
C36 C34 H34 120.8 2_665 .
C35 C34 H34 120.8 . .
C34 C35 C36 121.1(5) . .
C34 C35 H35 119.5 . .
C36 C35 H35 119.5 . .
C34 C36 C35 120.6(5) 2_665 .
C34 C36 H36 119.7 2_665 .
C35 C36 H36 119.7 . .
C38 C37 C39 119.9(5) . 2_675
C38 C37 H37 120.0 . .
C39 C37 H37 120.0 2_675 .
C39 C38 C37 121.4(5) . .
C39 C38 H38 119.3 . .
C37 C38 H38 119.3 . .
C38 C39 C37 118.7(5) . 2_675
C38 C39 H39 120.7 . .
C37 C39 H39 120.7 2_675 .

loop_
_geom_bond_atom_site_label_1
_geom_bond_atom_site_label_2
_geom_bond_distance
_geom_bond_site_symmetry_2
Os1 N3 2.012(3) .
Os1 N2 2.014(4) .
Os1 N1 2.037(3) .
Os1 O1 2.037(3) .
Os1 O2 2.042(3) .
Os1 N4 2.048(3) .
Cl1 O5 1.418(4) .
Cl1 O3 1.429(3) .
Cl1 O4 1.432(4) .
Cl1 O6 1.432(4) .
O2 C11 1.292(5) .
O1 C1 1.297(5) .
N4 C33 1.355(5) .
N4 C29 1.367(5) .
N3 C24 1.364(5) .
N3 C28 1.378(5) .
N2 C23 1.356(5) .
N2 C19 1.373(5) .
N1 C14 1.353(5) .
N1 C18 1.371(5) .
C33 C32 1.375(6) .
C33 H33 0.9500 .
C32 C31 1.382(6) .
C32 H32 0.9500 .
C31 C30 1.385(6) .
C31 H31 0.9500 .
C30 C29 1.387(6) .
C30 H30 0.9500 .
C29 C28 1.457(6) .
C28 C27 1.390(5) .
C27 C26 1.368(6) .
C27 H27 0.9500 .
C26 C25 1.396(6) .
C26 H26 0.9500 .
C25 C24 1.359(6) .
C25 H25 0.9500 .
C24 H24 0.9500 .
C23 C22 1.365(6) .
C23 H23 0.9500 .
C22 C21 1.397(6) .
C22 H22 0.9500 .
C21 C20 1.376(6) .
C21 H21 0.9500 .
C20 C19 1.391(6) .
C20 H20 0.9500 .
C19 C18 1.457(6) .
C18 C17 1.389(5) .
C17 C16 1.380(6) .
C17 H17 0.9500 .
C16 C15 1.382(6) .
C16 H16 0.9500 .
C15 C14 1.371(6) .
C15 H15 0.9500 .
C14 H14 0.9500 .
C10 C9 1.347(6) .
C10 C11 1.436(6) .
C10 H10 0.9500 .
C9 C8 1.420(6) .
C9 H9 0.9500 .
C8 C7 1.391(7) .
C8 C13 1.426(6) .
C7 C6 1.362(7) .
C7 H7 0.9500 .
C6 C5 1.382(7) .
C6 H6 0.9500 .
C5 C4 1.399(6) .
C5 H5 0.9500 .
C4 C13 1.412(6) .
C4 C3 1.421(6) .
C3 C2 1.348(6) .
C3 H3 0.9500 .
C2 C1 1.431(6) .
C2 H2 0.9500 .
C1 C12 1.458(6) .
C12 C13 1.425(6) .
C12 C11 1.435(6) .
C34 C36 1.368(8) 2_665
C34 C35 1.377(7) .
C34 H34 0.9500 .
C35 C36 1.376(8) .
C35 H35 0.9500 .
C36 C34 1.368(8) 2_665
C36 H36 0.9500 .
C37 C38 1.388(7) .
C37 C39 1.403(7) 2_675
C37 H37 0.9500 .
C38 C39 1.351(7) .
C38 H38 0.9500 .
C39 C37 1.403(7) 2_675
C39 H39 0.9500 .

loop_
_geom_torsion_atom_site_label_1
_geom_torsion_atom_site_label_2
_geom_torsion_atom_site_label_3
_geom_torsion_atom_site_label_4
_geom_torsion
_geom_torsion_site_symmetry_1
_geom_torsion_site_symmetry_4
N3 Os1 O2 C11 -72.0(13) . .
N2 Os1 O2 C11 169.0(3) . .
N1 Os1 O2 C11 89.8(3) . .
O1 Os1 O2 C11 -4.8(3) . .
N4 Os1 O2 C11 -89.9(3) . .
N3 Os1 O1 C1 177.4(3) . .
N2 Os1 O1 C1 -58.3(10) . .
N1 Os1 O1 C1 -83.9(3) . .
O2 Os1 O1 C1 2.5(3) . .
N4 Os1 O1 C1 98.3(3) . .
N3 Os1 N4 C33 173.3(4) . .
N2 Os1 N4 C33 78.9(4) . .
N1 Os1 N4 C33 180(100) . .
O1 Os1 N4 C33 -98.2(4) . .
O2 Os1 N4 C33 -8.4(4) . .
N3 Os1 N4 C29 -13.4(3) . .
N2 Os1 N4 C29 -107.8(3) . .
N1 Os1 N4 C29 -7(3) . .
O1 Os1 N4 C29 75.1(3) . .
O2 Os1 N4 C29 164.9(3) . .
N2 Os1 N3 C24 -70.2(4) . .
N1 Os1 N3 C24 9.6(4) . .
O1 Os1 N3 C24 103.9(4) . .
O2 Os1 N3 C24 171.2(11) . .
N4 Os1 N3 C24 -170.6(4) . .
N2 Os1 N3 C28 112.6(3) . .
N1 Os1 N3 C28 -167.5(3) . .
O1 Os1 N3 C28 -73.3(3) . .
O2 Os1 N3 C28 -6.0(14) . .
N4 Os1 N3 C28 12.2(3) . .
N3 Os1 N2 C23 -80.6(3) . .
N1 Os1 N2 C23 -178.3(3) . .
O1 Os1 N2 C23 155.6(8) . .
O2 Os1 N2 C23 94.6(3) . .
N4 Os1 N2 C23 -0.6(3) . .
N3 Os1 N2 C19 104.2(3) . .
N1 Os1 N2 C19 6.5(3) . .
O1 Os1 N2 C19 -19.6(11) . .
O2 Os1 N2 C19 -80.6(3) . .
N4 Os1 N2 C19 -175.8(3) . .
N3 Os1 N1 C14 81.5(3) . .
N2 Os1 N1 C14 176.4(4) . .
O1 Os1 N1 C14 -6.8(3) . .
O2 Os1 N1 C14 -96.8(3) . .
N4 Os1 N1 C14 75(3) . .
N3 Os1 N1 C18 -102.1(3) . .
N2 Os1 N1 C18 -7.1(3) . .
O1 Os1 N1 C18 169.7(3) . .
O2 Os1 N1 C18 79.7(3) . .
N4 Os1 N1 C18 -109(3) . .
C29 N4 C33 C32 -3.9(7) . .
Os1 N4 C33 C32 169.1(3) . .
N4 C33 C32 C31 1.0(7) . .
C33 C32 C31 C30 1.7(7) . .
C32 C31 C30 C29 -1.4(7) . .
C33 N4 C29 C30 4.1(6) . .
Os1 N4 C29 C30 -169.7(3) . .
C33 N4 C29 C28 -173.8(4) . .
Os1 N4 C29 C28 12.3(5) . .
C31 C30 C29 N4 -1.5(7) . .
C31 C30 C29 C28 176.3(4) . .
C24 N3 C28 C27 -2.6(6) . .
Os1 N3 C28 C27 174.8(3) . .
C24 N3 C28 C29 173.3(4) . .
Os1 N3 C28 C29 -9.3(5) . .
N4 C29 C28 N3 -2.2(5) . .
C30 C29 C28 N3 179.9(4) . .
N4 C29 C28 C27 173.6(4) . .
C30 C29 C28 C27 -4.3(7) . .
N3 C28 C27 C26 1.4(6) . .
C29 C28 C27 C26 -174.0(4) . .
C28 C27 C26 C25 0.5(7) . .
C27 C26 C25 C24 -1.2(7) . .
C26 C25 C24 N3 -0.1(7) . .
C28 N3 C24 C25 1.9(6) . .
Os1 N3 C24 C25 -175.2(3) . .
C19 N2 C23 C22 1.1(6) . .
Os1 N2 C23 C22 -174.0(3) . .
N2 C23 C22 C21 -0.8(7) . .
C23 C22 C21 C20 0.4(7) . .
C22 C21 C20 C19 -0.4(7) . .
C23 N2 C19 C20 -1.1(6) . .
Os1 N2 C19 C20 174.5(3) . .
C23 N2 C19 C18 179.5(3) . .
Os1 N2 C19 C18 -4.8(4) . .
C21 C20 C19 N2 0.8(7) . .
C21 C20 C19 C18 -179.9(4) . .
C14 N1 C18 C17 1.5(6) . .
Os1 N1 C18 C17 -175.3(3) . .
C14 N1 C18 C19 -176.6(3) . .
Os1 N1 C18 C19 6.6(4) . .
N2 C19 C18 N1 -1.2(5) . .
C20 C19 C18 N1 179.4(4) . .
N2 C19 C18 C17 -179.2(4) . .
C20 C19 C18 C17 1.4(7) . .
N1 C18 C17 C16 0.1(6) . .
C19 C18 C17 C16 178.0(4) . .
C18 C17 C16 C15 -1.7(7) . .
C17 C16 C15 C14 1.7(7) . .
C18 N1 C14 C15 -1.5(6) . .
Os1 N1 C14 C15 174.9(3) . .
C16 C15 C14 N1 -0.1(7) . .
C11 C10 C9 C8 1.5(6) . .
C10 C9 C8 C7 -178.3(4) . .
C10 C9 C8 C13 -1.7(6) . .
C9 C8 C7 C6 179.1(4) . .
C13 C8 C7 C6 2.7(7) . .
C8 C7 C6 C5 -0.4(7) . .
C7 C6 C5 C4 -2.1(7) . .
C6 C5 C4 C13 2.2(7) . .
C6 C5 C4 C3 -178.5(4) . .
C5 C4 C3 C2 178.5(4) . .
C13 C4 C3 C2 -2.2(6) . .
C4 C3 C2 C1 1.6(7) . .
Os1 O1 C1 C2 178.8(3) . .
Os1 O1 C1 C12 0.2(6) . .
C3 C2 C1 O1 -178.4(4) . .
C3 C2 C1 C12 0.4(6) . .
O1 C1 C12 C13 176.9(4) . .
C2 C1 C12 C13 -1.8(5) . .
O1 C1 C12 C11 -2.0(6) . .
C2 C1 C12 C11 179.4(4) . .
Os1 O2 C11 C12 4.7(6) . .
Os1 O2 C11 C10 -174.6(2) . .
C13 C12 C11 O2 -179.5(4) . .
C1 C12 C11 O2 -0.7(6) . .
C13 C12 C11 C10 -0.3(6) . .
C1 C12 C11 C10 178.6(3) . .
C9 C10 C11 O2 178.9(4) . .
C9 C10 C11 C12 -0.4(6) . .
C5 C4 C13 C8 0.1(6) . .
C3 C4 C13 C8 -179.1(4) . .
C5 C4 C13 C12 180.0(4) . .
C3 C4 C13 C12 0.7(6) . .
C7 C8 C13 C4 -2.5(6) . .
C9 C8 C13 C4 -179.1(4) . .
C7 C8 C13 C12 177.6(4) . .
C9 C8 C13 C12 1.0(6) . .
C11 C12 C13 C4 -179.9(4) . .
C1 C12 C13 C4 1.2(6) . .
C11 C12 C13 C8 0.0(6) . .
C1 C12 C13 C8 -178.9(4) . .
C36 C34 C35 C36 0.6(9) 2_665 .
C34 C35 C36 C34 -0.7(9) . 2_665
C39 C37 C38 C39 0.8(8) 2_675 .
C37 C38 C39 C37 -0.8(8) . 2_675
